data_4318914
loop_
_publ_author_name
'Keith A. Porter'
'Anthony C. Willis'
'Johann Zank'
'S. Bruce Wild'

_publ_contact_author_address
;
Research School of Chemistry,
Australian National University,
Canberra, A. C. T. 0200, Australia
;
_publ_contact_author_email ' willis@rsc.anu.edu.au '
_publ_contact_author_fax ' 61 2 6125 0750 '
_publ_contact_author_name ' Anthony C. Willis '
_publ_contact_author_phone ' 61 2 6125 4109 '
_publ_section_title
;
 Phosphine-Stabilized Arsenium Salts: Water-Stable, Labile, Coordination
 Complexes
;
_journal_name_full 'Inorganic Chemistry'
_journal_page_first 6380
_journal_page_last 6386
_journal_paper_doi 10.1021/ic020410j
_journal_volume 41
_journal_year 2002
_chemical_formula_moiety 'C27 H27 As O P +, F6 P -'
_chemical_formula_sum 'C27 H27 As F6 O P2'
_chemical_formula_weight 618.37
_space_group_IT_number 2
_symmetry_cell_setting triclinic
_symmetry_Int_Tables_number 2
_symmetry_space_group_name_Hall '-P 1'
_symmetry_space_group_name_H-M 'P -1'
_audit_creation_date 2000-10-17
_audit_creation_method 'by teXsan v1.8'
_audit_update_record
;
2000-10-17 - Report on C27 H27 As F6 O P2
                by Anthony C. Willis
                for Keith A. Porter, Johann Zank and S. Bruce Wild

2000-10-17 - passes checkcif tests with no warnings
;
_cell_angle_alpha 99.0162(9)
_cell_angle_beta 105.2121(9)
_cell_angle_gamma 116.4717(9)
_cell_formula_units_Z 2
_cell_length_a 10.8077(2)
_cell_length_b 10.9741(2)
_cell_length_c 13.5648(2)
_cell_measurement_reflns_used 23576
_cell_measurement_temperature 200.0
_cell_measurement_theta_max 30.034
_cell_measurement_theta_min 4.076
_cell_volume 1318.11(4)
_computing_cell_refinement 'HKL Scalepack (Otwinowski & Minor 1997)'
_computing_data_collection KappaCCD
_computing_data_reduction 'Denzo and Scalepak (Otwinowski & Minor, 1997)'
_computing_publication_material 'teXsan (MSC, 1992-1997)'
_computing_structure_refinement 'teXsan (MSC, 1992-1997)'
_computing_structure_solution
;
DIRDIF92 PATTY (Beurskens, 1992)
;
_diffrn_ambient_temperature 200.0
_diffrn_measurement_device_type 'Nonius KappaCCD'
_diffrn_measurement_method ' omega scans with CCD'
_diffrn_orient_matrix_type X=UH
_diffrn_orient_matrix_UB_11 0.04973
_diffrn_orient_matrix_UB_12 0.04830
_diffrn_orient_matrix_UB_13 0.07970
_diffrn_orient_matrix_UB_21 -0.05147
_diffrn_orient_matrix_UB_22 -0.09487
_diffrn_orient_matrix_UB_23 0.01168
_diffrn_orient_matrix_UB_31 0.08555
_diffrn_orient_matrix_UB_32 -0.01366
_diffrn_orient_matrix_UB_33 0.00016
_diffrn_radiation_detector CCD
_diffrn_radiation_monochromator graphite
_diffrn_radiation_source 'X-ray tube'
_diffrn_radiation_type 'Mo K\a'
_diffrn_radiation_wavelength 0.7107
_diffrn_reflns_av_R_equivalents 0.03970
_diffrn_reflns_av_sigmaI/netI 0.080
_diffrn_reflns_limit_h_max 15
_diffrn_reflns_limit_h_min -15
_diffrn_reflns_limit_k_max 15
_diffrn_reflns_limit_k_min -15
_diffrn_reflns_limit_l_max 19
_diffrn_reflns_limit_l_min -18
_diffrn_reflns_number 37453
_diffrn_reflns_reduction_process 'Lp corrections applied'
_diffrn_reflns_theta_max 30.05
_diffrn_reflns_theta_min 4.09
_diffrn_standards_decay_% 0.00
_diffrn_standards_interval_count 0
_diffrn_standards_number 0
_exptl_absorpt_coefficient_mu 1.473
_exptl_absorpt_correction_T_max 0.782
_exptl_absorpt_correction_T_min 0.724
_exptl_absorpt_correction_type integration
_exptl_absorpt_process_details
;
Gaussian integration (Coppens, 1970)   implemented in maXus (1999)
;
_exptl_crystal_colour colourless
_exptl_crystal_density_diffrn 1.558
_exptl_crystal_density_meas ?
_exptl_crystal_description block
_exptl_crystal_F_000 628.00
_exptl_crystal_size_max 0.25
_exptl_crystal_size_mid 0.24
_exptl_crystal_size_min 0.23
_refine_diff_density_max 0.37
_refine_diff_density_min -0.42
_refine_ls_extinction_method none
_refine_ls_goodness_of_fit_all 1.058
_refine_ls_goodness_of_fit_ref 1.099
_refine_ls_hydrogen_treatment noref
_refine_ls_matrix_type full
_refine_ls_number_constraints 0
_refine_ls_number_parameters 334
_refine_ls_number_reflns 6161
_refine_ls_number_restraints 0
_refine_ls_R_factor_all 0.0455
_refine_ls_R_factor_gt 0.0332
_refine_ls_shift/su_max 0.0010
_refine_ls_shift/su_mean 0.0003
_refine_ls_structure_factor_coef F
_refine_ls_weighting_details 'w = 1/[\s^2^(Fo)] '
_refine_ls_weighting_scheme sigma
_refine_ls_wR_factor_all 0.0429
_refine_ls_wR_factor_ref 0.0396
_reflns_number_gt 6161
_reflns_number_total 7699
_reflns_threshold_expression I>2.00\s(I)
_cod_data_source_file ic020410j_2.cif
_cod_data_source_block kap7
_cod_depositor_comments
;
The following automatic conversions were performed:

'_exptl_crystal_density_meas' value 'not measured' was changed to '?'
- the value is perceived as not measured.

Automatic conversion script
Id: cif_fix_values 3008 2015-01-20 13:52:24Z robertas 
;
_cod_original_cell_volume 1318.11(5)
_cod_original_sg_symbol_H-M 'P -1 '
_cod_original_formula_sum 'C27 H27 As F6 O P2 '
_cod_database_code 4318914

loop_
_symmetry_equiv_pos_as_xyz
'   +x,   +y,   +z'
'   -x,   -y,   -z'

loop_
_atom_site_label
_atom_site_fract_x
_atom_site_fract_y
_atom_site_fract_z
_atom_site_U_iso_or_equiv
_atom_site_occupancy
_atom_site_refinement_flags
_atom_site_adp_type
_atom_site_calc_flag
_atom_site_calc_attached_atom
As(1) 0.73232(2) 0.60504(2) 0.93339(1) 0.02777(5) 1.000 . Uani d ?
P(1) 0.64421(5) 0.57070(5) 0.74602(3) 0.0231(1) 1.000 . Uani d ?
P(2) 1.01225(6) 0.71343(6) 1.28405(4) 0.0349(1) 1.000 . Uani d ?
F(1) 0.8948(2) 0.7099(2) 1.1831(1) 0.0808(6) 1.000 . Uani d ?
F(2) 1.1393(2) 0.7985(2) 1.2418(1) 0.0789(6) 1.000 . Uani d ?
F(3) 1.0364(2) 0.8600(1) 1.3514(1) 0.0657(5) 1.000 . Uani d ?
F(4) 1.1337(2) 0.7217(2) 1.3863(1) 0.0619(5) 1.000 . Uani d ?
F(5) 0.8862(2) 0.6285(2) 1.3255(1) 0.0722(5) 1.000 . Uani d ?
F(6) 0.9926(2) 0.5692(2) 1.2183(1) 0.0799(6) 1.000 . Uani d ?
O(1) 0.8345(2) 0.8618(1) 0.8722(1) 0.0364(4) 1.000 . Uani d ?
C(1) 0.7883(2) 0.6493(2) 0.6910(1) 0.0264(4) 1.000 . Uani d ?
C(2) 0.8002(2) 0.5553(2) 0.6167(2) 0.0319(5) 1.000 . Uani d ?
C(3) 0.8991(2) 0.6060(2) 0.5656(2) 0.0393(6) 1.000 . Uani d ?
C(4) 0.9893(2) 0.7513(2) 0.5888(2) 0.0393(6) 1.000 . Uani d ?
C(5) 0.9823(2) 0.8457(2) 0.6644(2) 0.0375(5) 1.000 . Uani d ?
C(6) 0.8827(2) 0.7983(2) 0.7161(1) 0.0304(5) 1.000 . Uani d ?
C(7) 0.8750(2) 0.9100(2) 0.7886(2) 0.0390(5) 1.000 . Uani d ?
C(8) 0.7981(3) 0.9521(2) 0.9303(2) 0.0537(7) 1.000 . Uani d ?
C(9) 0.5262(2) 0.6473(2) 0.7199(1) 0.0255(4) 1.000 . Uani d ?
C(10) 0.5135(2) 0.7012(2) 0.6340(1) 0.0331(5) 1.000 . Uani d ?
C(11) 0.4247(2) 0.7616(2) 0.6150(2) 0.0408(6) 1.000 . Uani d ?
C(12) 0.3476(2) 0.7668(2) 0.6809(2) 0.0427(6) 1.000 . Uani d ?
C(13) 0.3572(2) 0.7106(2) 0.7645(2) 0.0410(6) 1.000 . Uani d ?
C(14) 0.4478(2) 0.6522(2) 0.7855(2) 0.0333(5) 1.000 . Uani d ?
C(15) 0.5299(2) 0.3803(2) 0.6739(1) 0.0251(4) 1.000 . Uani d ?
C(16) 0.3784(2) 0.3168(2) 0.6135(1) 0.0305(5) 1.000 . Uani d ?
C(17) 0.2930(2) 0.1693(2) 0.5642(2) 0.0386(5) 1.000 . Uani d ?
C(18) 0.3580(2) 0.0857(2) 0.5740(2) 0.0399(5) 1.000 . Uani d ?
C(19) 0.5078(2) 0.1478(2) 0.6354(2) 0.0357(5) 1.000 . Uani d ?
C(20) 0.5941(2) 0.2949(2) 0.6861(1) 0.0286(4) 1.000 . Uani d ?
C(21) 0.9250(2) 0.6258(2) 0.9436(2) 0.0363(5) 1.000 . Uani d ?
C(22) 0.6208(2) 0.4031(2) 0.9241(1) 0.0303(5) 1.000 . Uani d ?
C(23) 0.6895(3) 0.3275(2) 0.9550(2) 0.0450(7) 1.000 . Uani d ?
C(24) 0.6028(4) 0.1827(3) 0.9431(2) 0.0598(9) 1.000 . Uani d ?
C(25) 0.4504(4) 0.1151(3) 0.9022(2) 0.0601(8) 1.000 . Uani d ?
C(26) 0.3808(3) 0.1903(2) 0.8743(2) 0.0474(6) 1.000 . Uani d ?
C(27) 0.4655(2) 0.3347(2) 0.8862(2) 0.0357(5) 1.000 . Uani d ?
H(1) 0.7392 0.4547 0.6010 0.038 1.000 . Uiso c ?
H(2) 0.9047 0.5405 0.5146 0.047 1.000 . Uiso c ?
H(3) 1.0562 0.7867 0.5530 0.047 1.000 . Uiso c ?
H(4) 1.0475 0.9459 0.6816 0.045 1.000 . Uiso c ?
H(5) 0.9698 0.9958 0.8190 0.047 1.000 . Uiso c ?
H(6) 0.8028 0.9284 0.7481 0.047 1.000 . Uiso c ?
H(7) 0.7211 0.9579 0.8819 0.064 1.000 . Uiso c ?
H(8) 0.7652 0.9135 0.9826 0.064 1.000 . Uiso c ?
H(9) 0.8839 1.0454 0.9652 0.064 1.000 . Uiso c ?
H(10) 0.5656 0.6965 0.5883 0.040 1.000 . Uiso c ?
H(11) 0.4168 0.7994 0.5568 0.049 1.000 . Uiso c ?
H(12) 0.2878 0.8094 0.6683 0.051 1.000 . Uiso c ?
H(13) 0.3015 0.7118 0.8080 0.049 1.000 . Uiso c ?
H(14) 0.4563 0.6158 0.8445 0.040 1.000 . Uiso c ?
H(15) 0.3338 0.3741 0.6061 0.037 1.000 . Uiso c ?
H(16) 0.1893 0.1254 0.5236 0.046 1.000 . Uiso c ?
H(17) 0.2994 -0.0149 0.5382 0.048 1.000 . Uiso c ?
H(18) 0.5516 0.0899 0.6429 0.043 1.000 . Uiso c ?
H(19) 0.6968 0.3377 0.7291 0.034 1.000 . Uiso c ?
H(20) 0.9818 0.6430 1.0161 0.044 1.000 . Uiso c ?
H(21) 0.9095 0.5402 0.8990 0.044 1.000 . Uiso c ?
H(22) 0.9775 0.7042 0.9205 0.044 1.000 . Uiso c ?
H(23) 0.7952 0.3740 0.9842 0.054 1.000 . Uiso c ?
H(24) 0.6499 0.1304 0.9636 0.072 1.000 . Uiso c ?
H(25) 0.3925 0.0158 0.8931 0.072 1.000 . Uiso c ?
H(26) 0.2750 0.1435 0.8468 0.057 1.000 . Uiso c ?
H(27) 0.4176 0.3873 0.8686 0.043 1.000 . Uiso c ?

loop_
_atom_site_aniso_label
_atom_site_aniso_U_11
_atom_site_aniso_U_22
_atom_site_aniso_U_33
_atom_site_aniso_U_12
_atom_site_aniso_U_13
_atom_site_aniso_U_23
As(1) 0.0295(1) 0.0310(1) 0.0242(1) 0.01770(8) 0.00855(8) 0.00702(8)
P(1) 0.0230(2) 0.0229(2) 0.0239(2) 0.0123(2) 0.0082(2) 0.0071(2)
P(2) 0.0372(3) 0.0380(3) 0.0329(3) 0.0215(2) 0.0138(2) 0.0105(2)
F(1) 0.075(1) 0.139(2) 0.0415(8) 0.074(1) 0.0081(8) 0.0219(9)
F(2) 0.074(1) 0.103(1) 0.105(1) 0.053(1) 0.062(1) 0.067(1)
F(3) 0.087(1) 0.0498(8) 0.0661(9) 0.0454(8) 0.0220(8) 0.0104(7)
F(4) 0.070(1) 0.079(1) 0.0503(8) 0.0532(9) 0.0122(7) 0.0208(7)
F(5) 0.0600(9) 0.070(1) 0.074(1) 0.0153(8) 0.0400(8) 0.0194(8)
F(6) 0.113(1) 0.063(1) 0.066(1) 0.053(1) 0.034(1) -0.0008(8)
O(1) 0.0401(8) 0.0273(7) 0.0384(7) 0.0142(6) 0.0170(6) 0.0061(6)
C(1) 0.0242(8) 0.0298(9) 0.0268(8) 0.0141(7) 0.0095(7) 0.0111(7)
C(2) 0.034(1) 0.033(1) 0.034(1) 0.0188(8) 0.0156(8) 0.0120(8)
C(3) 0.039(1) 0.052(1) 0.041(1) 0.029(1) 0.0217(9) 0.017(1)
C(4) 0.029(1) 0.056(1) 0.042(1) 0.022(1) 0.0185(9) 0.025(1)
C(5) 0.0258(9) 0.040(1) 0.039(1) 0.0100(8) 0.0093(8) 0.0184(9)
C(6) 0.0259(9) 0.0307(9) 0.0301(9) 0.0118(8) 0.0075(7) 0.0112(8)
C(7) 0.039(1) 0.0243(9) 0.044(1) 0.0084(8) 0.0158(9) 0.0097(8)
C(8) 0.061(2) 0.035(1) 0.061(1) 0.021(1) 0.029(1) 0.002(1)
C(9) 0.0234(8) 0.0230(8) 0.0277(8) 0.0118(7) 0.0068(7) 0.0061(7)
C(10) 0.037(1) 0.036(1) 0.0294(9) 0.0216(9) 0.0107(8) 0.0111(8)
C(11) 0.049(1) 0.042(1) 0.035(1) 0.030(1) 0.0082(9) 0.0150(9)
C(12) 0.040(1) 0.044(1) 0.051(1) 0.030(1) 0.011(1) 0.014(1)
C(13) 0.039(1) 0.046(1) 0.050(1) 0.029(1) 0.021(1) 0.016(1)
C(14) 0.036(1) 0.037(1) 0.038(1) 0.0223(9) 0.0183(9) 0.0176(8)
C(15) 0.0255(9) 0.0249(8) 0.0229(8) 0.0112(7) 0.0090(7) 0.0072(7)
C(16) 0.0291(9) 0.0300(9) 0.0306(9) 0.0144(8) 0.0083(8) 0.0113(8)
C(17) 0.029(1) 0.035(1) 0.035(1) 0.0081(9) 0.0035(8) 0.0096(9)
C(18) 0.043(1) 0.0247(9) 0.037(1) 0.0094(9) 0.0092(9) 0.0057(8)
C(19) 0.041(1) 0.0287(9) 0.039(1) 0.0188(9) 0.0154(9) 0.0098(8)
C(20) 0.0283(9) 0.0261(9) 0.0307(9) 0.0137(7) 0.0106(7) 0.0076(7)
C(21) 0.029(1) 0.043(1) 0.033(1) 0.0188(9) 0.0063(8) 0.0068(9)
C(22) 0.037(1) 0.035(1) 0.0258(9) 0.0211(8) 0.0149(8) 0.0133(8)
C(23) 0.055(1) 0.054(1) 0.049(1) 0.037(1) 0.026(1) 0.029(1)
C(24) 0.092(2) 0.058(2) 0.077(2) 0.057(2) 0.052(2) 0.044(1)
C(25) 0.093(2) 0.040(1) 0.061(2) 0.031(1) 0.048(2) 0.025(1)
C(26) 0.050(1) 0.041(1) 0.045(1) 0.014(1) 0.024(1) 0.015(1)
C(27) 0.040(1) 0.039(1) 0.033(1) 0.0207(9) 0.0177(9) 0.0152(9)

loop_
_atom_type_symbol
_atom_type_oxidation_number
_atom_type_number_in_cell
_atom_type_scat_dispersion_real
_atom_type_scat_dispersion_imag
_atom_type_scat_source
C 0 54 0.002 0.002
;International Tables for Crystallography
(1992, Vol. C, Tables 4.2.6.8 and 6.1.1.1)
;
H 0 54 0.000 0.000
;International Tables for Crystallography
(1992, Vol. C, Table 6.1.1.2)
;
As 0 2 -0.030 2.007
;International Tables for Crystallography
(1992, Vol. C, Tables 4.2.6.8 and 6.1.1.1)
;
F 0 12 0.014 0.010
;International Tables for Crystallography
(1992, Vol. C, Tables 4.2.6.8 and 6.1.1.1)
;
O 0 2 0.008 0.006
;International Tables for Crystallography
(1992, Vol. C, Tables 4.2.6.8 and 6.1.1.1)
;
P 0 4 0.090 0.095
;International Tables for Crystallography
(1992, Vol. C, Tables 4.2.6.8 and 6.1.1.1)
;

loop_
_exptl_crystal_face_index_h
_exptl_crystal_face_index_k
_exptl_crystal_face_index_l
_exptl_crystal_face_perp_dist
1 0 0 0.050
-1 0 0 0.180
0 1 0 0.100
0 -1 0 0.140
0 0 1 0.080
0 0 -1 0.170
-1 0 1 0.130
1 0 -1 0.110
-1 1 0 0.120
1 -1 0 0.100
1 -1 1 0.080

loop_
_geom_angle_atom_site_label_1
_geom_angle_atom_site_label_2
_geom_angle_atom_site_label_3
_geom_angle
_geom_angle_site_symmetry_1
_geom_angle_site_symmetry_2
_geom_angle_site_symmetry_3
_geom_angle_publ_flag
P(1) As(1) C(21) 95.59(6) . . . yes
P(1) As(1) C(22) 96.99(5) . . . yes
C(21) As(1) C(22) 100.35(8) . . . yes
As(1) P(1) C(1) 115.54(6) . . . yes
As(1) P(1) C(9) 107.86(6) . . . yes
As(1) P(1) C(15) 109.02(6) . . . yes
C(1) P(1) C(9) 108.50(8) . . . yes
C(1) P(1) C(15) 108.06(8) . . . yes
C(9) P(1) C(15) 107.59(8) . . . yes
F(1) P(2) F(2) 88.7(1) . . . yes
F(1) P(2) F(3) 89.59(9) . . . yes
F(1) P(2) F(4) 178.4(1) . . . yes
F(1) P(2) F(5) 91.26(9) . . . yes
F(1) P(2) F(6) 91.5(1) . . . yes
F(2) P(2) F(3) 90.83(9) . . . yes
F(2) P(2) F(4) 90.16(9) . . . yes
F(2) P(2) F(5) 179.72(9) . . . yes
F(2) P(2) F(6) 88.2(1) . . . yes
F(3) P(2) F(4) 89.29(8) . . . yes
F(3) P(2) F(5) 89.44(8) . . . yes
F(3) P(2) F(6) 178.6(1) . . . yes
F(4) P(2) F(5) 89.90(9) . . . yes
F(4) P(2) F(6) 89.60(9) . . . yes
F(5) P(2) F(6) 91.48(9) . . . yes
C(7) O(1) C(8) 111.5(2) . . . yes
P(1) C(1) C(2) 117.6(1) . . . yes
P(1) C(1) C(6) 123.6(1) . . . yes
C(2) C(1) C(6) 118.8(2) . . . yes
C(1) C(2) C(3) 121.3(2) . . . yes
C(1) C(2) H(1) 119.4 . . . no
C(3) C(2) H(1) 119.4 . . . no
C(2) C(3) C(4) 119.8(2) . . . yes
C(2) C(3) H(2) 120.1 . . . no
C(4) C(3) H(2) 120.1 . . . no
C(3) C(4) C(5) 119.7(2) . . . yes
C(3) C(4) H(3) 120.1 . . . no
C(5) C(4) H(3) 120.1 . . . no
C(4) C(5) C(6) 121.9(2) . . . yes
C(4) C(5) H(4) 119.1 . . . no
C(6) C(5) H(4) 119.0 . . . no
C(1) C(6) C(5) 118.4(2) . . . yes
C(1) C(6) C(7) 124.2(2) . . . yes
C(5) C(6) C(7) 117.2(2) . . . yes
O(1) C(7) C(6) 110.0(2) . . . yes
O(1) C(7) H(5) 109.3 . . . no
O(1) C(7) H(6) 109.3 . . . no
C(6) C(7) H(5) 109.3 . . . no
C(6) C(7) H(6) 109.3 . . . no
H(5) C(7) H(6) 109.5 . . . no
O(1) C(8) H(7) 109.5 . . . no
O(1) C(8) H(8) 109.5 . . . no
O(1) C(8) H(9) 109.5 . . . no
H(7) C(8) H(8) 109.5 . . . no
H(7) C(8) H(9) 109.5 . . . no
H(8) C(8) H(9) 109.5 . . . no
P(1) C(9) C(10) 120.0(1) . . . yes
P(1) C(9) C(14) 120.2(1) . . . yes
C(10) C(9) C(14) 119.8(2) . . . yes
C(9) C(10) C(11) 119.9(2) . . . yes
C(9) C(10) H(10) 120.0 . . . no
C(11) C(10) H(10) 120.0 . . . no
C(10) C(11) C(12) 120.0(2) . . . yes
C(10) C(11) H(11) 120.0 . . . no
C(12) C(11) H(11) 120.0 . . . no
C(11) C(12) C(13) 120.3(2) . . . yes
C(11) C(12) H(12) 119.9 . . . no
C(13) C(12) H(12) 119.9 . . . no
C(12) C(13) C(14) 120.3(2) . . . yes
C(12) C(13) H(13) 119.8 . . . no
C(14) C(13) H(13) 119.8 . . . no
C(9) C(14) C(13) 119.7(2) . . . yes
C(9) C(14) H(14) 120.2 . . . no
C(13) C(14) H(14) 120.2 . . . no
P(1) C(15) C(16) 121.4(1) . . . yes
P(1) C(15) C(20) 118.6(1) . . . yes
C(16) C(15) C(20) 119.8(2) . . . yes
C(15) C(16) C(17) 119.6(2) . . . yes
C(15) C(16) H(15) 120.2 . . . no
C(17) C(16) H(15) 120.2 . . . no
C(16) C(17) C(18) 120.3(2) . . . yes
C(16) C(17) H(16) 119.8 . . . no
C(18) C(17) H(16) 119.8 . . . no
C(17) C(18) C(19) 120.3(2) . . . yes
C(17) C(18) H(17) 119.8 . . . no
C(19) C(18) H(17) 119.8 . . . no
C(18) C(19) C(20) 119.9(2) . . . yes
C(18) C(19) H(18) 120.0 . . . no
C(20) C(19) H(18) 120.0 . . . no
C(15) C(20) C(19) 120.0(2) . . . yes
C(15) C(20) H(19) 120.0 . . . no
C(19) C(20) H(19) 120.0 . . . no
As(1) C(21) H(20) 109.5 . . . no
As(1) C(21) H(21) 109.5 . . . no
As(1) C(21) H(22) 109.5 . . . no
H(20) C(21) H(21) 109.5 . . . no
H(20) C(21) H(22) 109.5 . . . no
H(21) C(21) H(22) 109.5 . . . no
As(1) C(22) C(23) 122.8(2) . . . yes
As(1) C(22) C(27) 117.9(1) . . . yes
C(23) C(22) C(27) 119.3(2) . . . yes
C(22) C(23) C(24) 119.6(2) . . . yes
C(22) C(23) H(23) 120.2 . . . no
C(24) C(23) H(23) 120.2 . . . no
C(23) C(24) C(25) 120.7(2) . . . yes
C(23) C(24) H(24) 119.7 . . . no
C(25) C(24) H(24) 119.7 . . . no
C(24) C(25) C(26) 120.2(2) . . . yes
C(24) C(25) H(25) 119.9 . . . no
C(26) C(25) H(25) 119.9 . . . no
C(25) C(26) C(27) 119.8(2) . . . yes
C(25) C(26) H(26) 120.1 . . . no
C(27) C(26) H(26) 120.1 . . . no
C(22) C(27) C(26) 120.3(2) . . . yes
C(22) C(27) H(27) 119.9 . . . no
C(26) C(27) H(27) 119.9 . . . no

loop_
_geom_bond_atom_site_label_1
_geom_bond_atom_site_label_2
_geom_bond_distance
_geom_bond_site_symmetry_1
_geom_bond_site_symmetry_2
_geom_bond_publ_flag
As(1) P(1) 2.3703(5) . . yes
As(1) C(21) 1.956(2) . . yes
As(1) C(22) 1.957(2) . . yes
P(1) C(1) 1.827(2) . . yes
P(1) C(9) 1.808(2) . . yes
P(1) C(15) 1.809(2) . . yes
P(2) F(1) 1.586(1) . . yes
P(2) F(2) 1.589(1) . . yes
P(2) F(3) 1.590(1) . . yes
P(2) F(4) 1.598(1) . . yes
P(2) F(5) 1.573(1) . . yes
P(2) F(6) 1.582(2) . . yes
O(1) C(7) 1.414(2) . . yes
O(1) C(8) 1.423(2) . . yes
C(1) C(2) 1.400(2) . . yes
C(1) C(6) 1.409(2) . . yes
C(2) C(3) 1.382(3) . . yes
C(2) H(1) 0.95 . . no
C(3) C(4) 1.374(3) . . yes
C(3) H(2) 0.95 . . no
C(4) C(5) 1.382(3) . . yes
C(4) H(3) 0.95 . . no
C(5) C(6) 1.390(2) . . yes
C(5) H(4) 0.95 . . no
C(6) C(7) 1.494(3) . . yes
C(7) H(5) 0.95 . . no
C(7) H(6) 0.95 . . no
C(8) H(7) 0.95 . . no
C(8) H(8) 0.95 . . no
C(8) H(9) 0.95 . . no
C(9) C(10) 1.390(2) . . yes
C(9) C(14) 1.391(2) . . yes
C(10) C(11) 1.384(3) . . yes
C(10) H(10) 0.95 . . no
C(11) C(12) 1.383(3) . . yes
C(11) H(11) 0.95 . . no
C(12) C(13) 1.375(3) . . yes
C(12) H(12) 0.95 . . no
C(13) C(14) 1.385(3) . . yes
C(13) H(13) 0.95 . . no
C(14) H(14) 0.95 . . no
C(15) C(16) 1.392(2) . . yes
C(15) C(20) 1.398(2) . . yes
C(16) C(17) 1.387(3) . . yes
C(16) H(15) 0.95 . . no
C(17) C(18) 1.385(3) . . yes
C(17) H(16) 0.95 . . no
C(18) C(19) 1.382(3) . . yes
C(18) H(17) 0.95 . . no
C(19) C(20) 1.386(2) . . yes
C(19) H(18) 0.95 . . no
C(20) H(19) 0.95 . . no
C(21) H(20) 0.95 . . no
C(21) H(21) 0.95 . . no
C(21) H(22) 0.95 . . no
C(22) C(23) 1.383(3) . . yes
C(22) C(27) 1.396(3) . . yes
C(23) C(24) 1.394(3) . . yes
C(23) H(23) 0.95 . . no
C(24) C(25) 1.368(4) . . yes
C(24) H(24) 0.95 . . no
C(25) C(26) 1.377(4) . . yes
C(25) H(25) 0.95 . . no
C(26) C(27) 1.387(3) . . yes
C(26) H(26) 0.95 . . no
C(27) H(27) 0.95 . . no

loop_
_geom_contact_atom_site_label_1
_geom_contact_atom_site_label_2
_geom_contact_distance
_geom_contact_site_symmetry_1
_geom_contact_site_symmetry_2
_geom_contact_publ_flag
As(1) F(1) 3.121(1) . . no
F(1) C(21) 3.377(2) . . no
F(1) C(27) 3.539(2) . 2_667 no
F(1) C(26) 3.555(3) . 2_667 no
F(2) C(7) 3.354(3) . 2_777 no
F(2) C(20) 3.432(2) . 2_767 no
F(2) C(19) 3.467(3) . 2_767 no
F(3) C(7) 3.347(2) . 2_777 no
F(3) C(5) 3.361(2) . 2_777 no
F(3) C(18) 3.436(2) . 1_666 no
F(3) C(17) 3.447(2) . 1_666 no
F(4) C(20) 3.404(2) . 2_767 no
F(4) C(2) 3.415(2) . 2_767 no
F(4) C(4) 3.537(2) . 1_556 no
F(4) C(19) 3.596(2) . 2_767 no
F(4) C(11) 3.597(2) . 1_656 no
F(5) C(13) 3.228(3) . 2_667 no
F(5) C(14) 3.251(2) . 2_667 no
F(5) C(3) 3.276(2) . 1_556 no
F(5) C(4) 3.299(3) . 1_556 no
F(5) C(16) 3.442(2) . 2_667 no
F(6) C(21) 3.382(2) . 2_767 no
F(6) C(2) 3.598(3) . 2_767 no
O(1) C(8) 3.548(3) . 2_777 no
C(2) C(11) 3.593(3) . 2_666 no
As(1) O(1) 2.878(1) . . no

loop_
_geom_torsion_atom_site_label_1
_geom_torsion_atom_site_label_2
_geom_torsion_atom_site_label_3
_geom_torsion_atom_site_label_4
_geom_torsion_site_symmetry_1
_geom_torsion_site_symmetry_2
_geom_torsion_site_symmetry_3
_geom_torsion_site_symmetry_4
_geom_torsion
_geom_torsion_publ_flag
As(1) P(1) C(1) C(2) . . . . 114.9(1) no
As(1) P(1) C(1) C(6) . . . . -67.9(2) no
As(1) P(1) C(9) C(10) . . . . 151.1(1) no
As(1) P(1) C(9) C(14) . . . . -29.0(2) no
As(1) P(1) C(15) C(16) . . . . 115.6(1) no
As(1) P(1) C(15) C(20) . . . . -59.7(1) no
As(1) C(22) C(23) C(24) . . . . -178.1(2) no
As(1) C(22) C(27) C(26) . . . . 177.6(1) no
P(1) As(1) C(22) C(23) . . . . 115.5(2) no
P(1) As(1) C(22) C(27) . . . . -65.6(1) no
P(1) C(1) C(2) C(3) . . . . 175.5(2) no
P(1) C(1) C(6) C(5) . . . . -176.2(1) no
P(1) C(1) C(6) C(7) . . . . -1.2(3) no
P(1) C(9) C(10) C(11) . . . . -179.1(2) no
P(1) C(9) C(14) C(13) . . . . -179.7(2) no
P(1) C(15) C(16) C(17) . . . . -176.5(1) no
P(1) C(15) C(20) C(19) . . . . 177.3(1) no
O(1) C(7) C(6) C(1) . . . . 34.4(3) no
O(1) C(7) C(6) C(5) . . . . -150.5(2) no
C(1) P(1) As(1) C(21) . . . . -25.91(9) no
C(1) P(1) As(1) C(22) . . . . -127.09(8) no
C(1) P(1) C(9) C(10) . . . . 25.3(2) no
C(1) P(1) C(9) C(14) . . . . -154.9(1) no
C(1) P(1) C(15) C(16) . . . . -118.1(1) no
C(1) P(1) C(15) C(20) . . . . 66.6(1) no
C(1) C(2) C(3) C(4) . . . . 0.8(3) no
C(1) C(6) C(5) C(4) . . . . 1.0(3) no
C(2) C(1) P(1) C(9) . . . . -123.9(1) no
C(2) C(1) P(1) C(15) . . . . -7.5(2) no
C(2) C(1) C(6) C(5) . . . . 1.0(3) no
C(2) C(1) C(6) C(7) . . . . 176.0(2) no
C(2) C(3) C(4) C(5) . . . . 1.1(3) no
C(3) C(2) C(1) C(6) . . . . -1.9(3) no
C(3) C(4) C(5) C(6) . . . . -2.1(3) no
C(4) C(5) C(6) C(7) . . . . -174.4(2) no
C(6) C(1) P(1) C(9) . . . . 53.4(2) no
C(6) C(1) P(1) C(15) . . . . 169.7(1) no
C(6) C(7) O(1) C(8) . . . . -168.7(2) no
C(9) P(1) As(1) C(21) . . . . -147.48(8) no
C(9) P(1) As(1) C(22) . . . . 111.35(8) no
C(9) P(1) C(15) C(16) . . . . -1.1(2) no
C(9) P(1) C(15) C(20) . . . . -176.5(1) no
C(9) C(10) C(11) C(12) . . . . -0.7(3) no
C(9) C(14) C(13) C(12) . . . . -1.7(3) no
C(10) C(9) P(1) C(15) . . . . -91.4(2) no
C(10) C(9) C(14) C(13) . . . . 0.1(3) no
C(10) C(11) C(12) C(13) . . . . -0.8(3) no
C(11) C(10) C(9) C(14) . . . . 1.0(3) no
C(11) C(12) C(13) C(14) . . . . 2.0(3) no
C(14) C(9) P(1) C(15) . . . . 88.4(2) no
C(15) P(1) As(1) C(21) . . . . 95.97(8) no
C(15) P(1) As(1) C(22) . . . . -5.21(8) no
C(15) C(16) C(17) C(18) . . . . -0.7(3) no
C(15) C(20) C(19) C(18) . . . . -0.8(3) no
C(16) C(15) C(20) C(19) . . . . 2.0(3) no
C(16) C(17) C(18) C(19) . . . . 1.9(3) no
C(17) C(16) C(15) C(20) . . . . -1.2(3) no
C(17) C(18) C(19) C(20) . . . . -1.1(3) no
C(21) As(1) C(22) C(23) . . . . 18.5(2) no
C(21) As(1) C(22) C(27) . . . . -162.6(1) no
C(22) C(23) C(24) C(25) . . . . -0.7(4) no
C(22) C(27) C(26) C(25) . . . . 1.5(3) no
C(23) C(22) C(27) C(26) . . . . -3.5(3) no
C(23) C(24) C(25) C(26) . . . . -1.3(4) no
C(24) C(23) C(22) C(27) . . . . 3.1(3) no
C(24) C(25) C(26) C(27) . . . . 0.9(3) no
